data_4029830
loop_
_publ_author_name
'Ding, Haixin'
'Li, Wei'
'Ruan, Zhizhong'
'Yang, Ruchun'
'Mao, Zhijie'
'Xiao, Qiang'
'Wu, Jun'

_publ_section_title
;
 Concise total synthesis of two marine natural nucleosides: trachycladines
 A and B.
;
_journal_name_full 'Beilstein journal of organic chemistry'
_journal_page_first 1681
_journal_page_last 1685
_journal_paper_doi 10.3762/bjoc.10.176
_journal_volume 10
_journal_year 2014
_chemical_formula_sum 'C14 H16 Cl2 O3'
_chemical_formula_weight 303.17
_chemical_name_systematic
; 
 ? 
;
_space_group_IT_number 19
_symmetry_cell_setting orthorhombic
_symmetry_space_group_name_Hall 'P 2ac 2ab'
_symmetry_space_group_name_H-M 'P 21 21 21'
_atom_sites_solution_hydrogens geom
_atom_sites_solution_primary direct
_atom_sites_solution_secondary difmap
_audit_creation_method SHELXL-97
_cell_angle_alpha 90.00
_cell_angle_beta 90.00
_cell_angle_gamma 90.00
_cell_formula_units_Z 4
_cell_length_a 5.2508(5)
_cell_length_b 14.2668(12)
_cell_length_c 19.7267(13)
_cell_measurement_reflns_used 1659
_cell_measurement_temperature 293(2)
_cell_measurement_theta_max 28.6773
_cell_measurement_theta_min 2.8497
_cell_volume 1477.8(2)
_computing_structure_refinement 'SHELXL-97 (Sheldrick, 1997)'
_computing_structure_solution 'SHELXS-97 (Sheldrick, 1990)'
_diffrn_ambient_temperature 293(2)
_diffrn_measured_fraction_theta_full 0.997
_diffrn_measured_fraction_theta_max 0.997
_diffrn_measurement_device_type 'Xcalibur, Eos, Gemini'
_diffrn_radiation_monochromator graphite
_diffrn_radiation_source 'fine-focus sealed tube'
_diffrn_radiation_type MoK\a
_diffrn_radiation_wavelength 0.71073
_diffrn_reflns_av_R_equivalents 0.0356
_diffrn_reflns_av_sigmaI/netI 0.0409
_diffrn_reflns_limit_h_max 6
_diffrn_reflns_limit_h_min -6
_diffrn_reflns_limit_k_max 16
_diffrn_reflns_limit_k_min -14
_diffrn_reflns_limit_l_max 23
_diffrn_reflns_limit_l_min -23
_diffrn_reflns_number 8650
_diffrn_reflns_theta_full 25.02
_diffrn_reflns_theta_max 25.02
_diffrn_reflns_theta_min 2.86
_exptl_absorpt_coefficient_mu 0.440
_exptl_absorpt_correction_T_max 0.9956
_exptl_absorpt_correction_T_min 0.9913
_exptl_absorpt_process_details sadabs
_exptl_crystal_density_diffrn 1.363
_exptl_crystal_density_method 'not measured'
_exptl_crystal_F_000 632
_exptl_crystal_size_max 0.02
_exptl_crystal_size_mid 0.01
_exptl_crystal_size_min 0.01
_refine_diff_density_max 0.326
_refine_diff_density_min -0.255
_refine_diff_density_rms 0.048
_refine_ls_abs_structure_details 'Flack H D (1983), Acta Cryst. A39, 876-881'
_refine_ls_abs_structure_Flack -0.01(17)
_refine_ls_extinction_method none
_refine_ls_goodness_of_fit_ref 0.791
_refine_ls_hydrogen_treatment mixed
_refine_ls_matrix_type full
_refine_ls_number_parameters 175
_refine_ls_number_reflns 2612
_refine_ls_number_restraints 432
_refine_ls_restrained_S_all 0.881
_refine_ls_R_factor_all 0.0756
_refine_ls_R_factor_gt 0.0548
_refine_ls_shift/su_max 0.000
_refine_ls_shift/su_mean 0.000
_refine_ls_structure_factor_coef Fsqd
_refine_ls_weighting_details 'calc w=1/[\s^2^(Fo^2^)+(0.1608P)^2^+0.9020P] where P=(Fo^2^+2Fc^2^)/3'
_refine_ls_weighting_scheme calc
_refine_ls_wR_factor_gt 0.1668
_refine_ls_wR_factor_ref 0.1984
_reflns_number_gt 1915
_reflns_number_total 2612
_reflns_threshold_expression >2sigma(I)
_cod_data_source_file 1860-5397-10-176-S2.cif
_cod_data_source_block liu20120430e
_cod_depositor_comments 'Adding full bibliography for 4029830.cif.'
_cod_original_sg_symbol_H-M P2(1)2(1)2(1)
_cod_database_code 4029830

loop_
_symmetry_equiv_pos_as_xyz
'x, y, z'
'-x+1/2, -y, z+1/2'
'-x, y+1/2, -z+1/2'
'x+1/2, -y+1/2, -z'

loop_
_atom_site_label
_atom_site_type_symbol
_atom_site_fract_x
_atom_site_fract_y
_atom_site_fract_z
_atom_site_U_iso_or_equiv
_atom_site_adp_type
_atom_site_occupancy
_atom_site_symmetry_multiplicity
_atom_site_calc_flag
_atom_site_refinement_flags
Cl1 Cl 1.3563(4) 1.25409(13) -0.14511(11) 0.1020(7) Uani 1 1 d U
Cl2 Cl 0.7226(4) 0.96780(13) -0.19877(7) 0.0956(7) Uani 1 1 d U
O1 O 0.3533(8) 0.8912(3) 0.17068(17) 0.0617(8) Uani 1 1 d U
O2 O 0.3588(7) 0.7900(3) 0.00531(19) 0.0640(9) Uani 1 1 d U
H2 H 0.2331 0.7663 -0.0124 0.096 Uiso 1 1 calc R
O3 O 0.6233(7) 0.7785(3) 0.12292(18) 0.0626(8) Uani 1 1 d U
C1 C 1.1382(12) 1.1716(4) -0.1168(3) 0.0637(10) Uani 1 1 d U
C2 C 1.0322(12) 1.1098(4) -0.1629(3) 0.0632(10) Uani 1 1 d U
H2A H 1.0751 1.1128 -0.2086 0.076 Uiso 1 1 calc R
C3 C 0.8620(11) 1.0437(4) -0.1397(3) 0.0595(9) Uani 1 1 d U
C4 C 0.7954(11) 1.0350(4) -0.0715(2) 0.0559(9) Uani 1 1 d U
C5 C 0.9020(11) 1.0996(4) -0.0278(3) 0.0584(9) Uani 1 1 d U
H5 H 0.8578 1.0975 0.0179 0.070 Uiso 1 1 calc R
C6 C 1.0718(12) 1.1674(4) -0.0494(3) 0.0637(10) Uani 1 1 d U
H6 H 1.1407 1.2097 -0.0186 0.076 Uiso 1 1 calc R
C7 C 0.6146(12) 0.9594(4) -0.0480(3) 0.0624(9) Uani 1 1 d U
H7 H 0.5113 0.9231 -0.0759 0.075 Uiso 1 1 calc R
O4 O 0.6286(7) 0.9530(3) 0.02451(16) 0.0590(7) Uani 1 1 d U
C9 C 0.3876(10) 0.9452(4) 0.0572(2) 0.0552(9) Uani 1 1 d U
H9 H 0.2637 0.9871 0.0358 0.066 Uiso 1 1 calc R
C10 C 0.2822(10) 0.8458(4) 0.0608(3) 0.0571(9) Uani 1 1 d U
H10 H 0.0958 0.8489 0.0614 0.069 Uiso 1 1 calc R
C11 C 0.3743(11) 0.8123(4) 0.1296(2) 0.0578(9) Uani 1 1 d U
H11 H 0.2626 0.7624 0.1465 0.069 Uiso 1 1 calc R
C12 C 0.4247(11) 0.9721(4) 0.1322(2) 0.0587(9) Uani 1 1 d U
H12 H 0.6049 0.9861 0.1403 0.070 Uiso 1 1 calc R
C13 C 0.2654(14) 1.0538(4) 0.1553(3) 0.0784(14) Uani 1 1 d U
H13A H 0.2854 1.0620 0.2033 0.118 Uiso 1 1 calc R
H13B H 0.0896 1.0418 0.1452 0.118 Uiso 1 1 calc R
H13C H 0.3195 1.1095 0.1322 0.118 Uiso 1 1 calc R
C14 C 0.7209(13) 0.7401(5) 0.1845(3) 0.0872(17) Uani 1 1 d U
H14A H 0.5832 0.7150 0.2108 0.131 Uiso 1 1 calc R
H14B H 0.8051 0.7885 0.2098 0.131 Uiso 1 1 calc R
H14C H 0.8401 0.6911 0.1742 0.131 Uiso 1 1 calc R

loop_
_atom_site_aniso_label
_atom_site_aniso_U_11
_atom_site_aniso_U_22
_atom_site_aniso_U_33
_atom_site_aniso_U_23
_atom_site_aniso_U_13
_atom_site_aniso_U_12
Cl1 0.1234(15) 0.0912(12) 0.0912(12) -0.0003(10) 0.0266(11) -0.0456(11)
Cl2 0.1385(15) 0.1074(12) 0.0408(7) -0.0101(8) 0.0046(8) -0.0482(12)
O1 0.0715(16) 0.0719(16) 0.0416(14) -0.0018(13) 0.0042(13) 0.0082(15)
O2 0.0609(18) 0.075(2) 0.0562(19) -0.0241(17) -0.0018(16) -0.0052(17)
O3 0.0625(15) 0.0727(16) 0.0526(16) 0.0072(14) 0.0053(14) 0.0092(15)
C1 0.079(2) 0.061(2) 0.051(2) 0.0020(17) 0.0069(19) -0.008(2)
C2 0.083(2) 0.063(2) 0.0435(19) 0.0024(18) 0.0081(19) -0.0078(19)
C3 0.0779(19) 0.0624(18) 0.0382(16) -0.0009(16) 0.0029(17) -0.0089(18)
C4 0.0723(18) 0.0601(17) 0.0354(15) 0.0016(15) 0.0021(16) -0.0037(17)
C5 0.0750(19) 0.0597(18) 0.0406(17) 0.0000(16) 0.0025(17) -0.0023(18)
C6 0.081(2) 0.061(2) 0.049(2) -0.0011(18) 0.0033(19) -0.008(2)
C7 0.0800(19) 0.0694(18) 0.0378(16) -0.0002(16) 0.0019(16) -0.0115(18)
O4 0.0695(14) 0.0696(14) 0.0380(13) 0.0040(12) 0.0020(12) -0.0053(14)
C9 0.0637(17) 0.0626(17) 0.0394(16) -0.0006(15) 0.0001(15) 0.0062(16)
C10 0.0590(17) 0.0680(18) 0.0443(17) -0.0042(16) 0.0025(16) 0.0036(17)
C11 0.0601(18) 0.0656(19) 0.0477(18) 0.0016(16) 0.0045(17) 0.0020(17)
C12 0.0678(18) 0.0656(18) 0.0427(17) -0.0050(16) -0.0014(16) 0.0021(17)
C13 0.095(3) 0.077(3) 0.063(3) -0.014(2) 0.004(3) 0.011(3)
C14 0.080(3) 0.105(4) 0.077(3) 0.030(3) 0.003(3) 0.016(3)

loop_
_atom_type_symbol
_atom_type_description
_atom_type_scat_dispersion_real
_atom_type_scat_dispersion_imag
_atom_type_scat_source
C C 0.0033 0.0016 'International Tables Vol C Tables 4.2.6.8 and 6.1.1.4'
H H 0.0000 0.0000 'International Tables Vol C Tables 4.2.6.8 and 6.1.1.4'
O O 0.0106 0.0060 'International Tables Vol C Tables 4.2.6.8 and 6.1.1.4'
Cl Cl 0.1484 0.1585 'International Tables Vol C Tables 4.2.6.8 and 6.1.1.4'

loop_
_geom_angle_atom_site_label_1
_geom_angle_atom_site_label_2
_geom_angle_atom_site_label_3
_geom_angle
C11 O1 C12 108.8(4)
C11 O3 C14 112.8(4)
C2 C1 C6 120.3(5)
C2 C1 Cl1 119.1(4)
C6 C1 Cl1 120.6(4)
C1 C2 C3 118.7(5)
C4 C3 C2 122.9(5)
C4 C3 Cl2 118.8(4)
C2 C3 Cl2 118.3(4)
C5 C4 C3 116.2(5)
C5 C4 C7 122.7(4)
C3 C4 C7 121.2(4)
C6 C5 C4 122.4(5)
C5 C6 C1 119.5(5)
O4 C7 C4 108.6(4)
C9 O4 C7 114.3(4)
O4 C9 C10 114.6(4)
O4 C9 C12 107.6(4)
C10 C9 C12 103.5(4)
O2 C10 C9 112.6(4)
O2 C10 C11 115.2(4)
C9 C10 C11 102.6(4)
O1 C11 O3 114.0(5)
O1 C11 C10 103.9(4)
O3 C11 C10 108.8(4)
O1 C12 C13 108.5(5)
O1 C12 C9 106.0(4)
C13 C12 C9 114.4(5)

loop_
_geom_bond_atom_site_label_1
_geom_bond_atom_site_label_2
_geom_bond_distance
Cl1 C1 1.734(6)
Cl2 C3 1.750(5)
O1 C11 1.392(6)
O1 C12 1.431(6)
O2 C10 1.411(6)
O3 C11 1.399(7)
O3 C14 1.427(7)
C1 C2 1.384(8)
C1 C6 1.376(8)
C2 C3 1.377(8)
C3 C4 1.396(7)
C4 C5 1.382(7)
C4 C7 1.509(8)
C5 C6 1.383(8)
C7 O4 1.436(6)
O4 C9 1.425(7)
C9 C10 1.524(7)
C9 C12 1.541(7)
C10 C11 1.518(7)
C12 C13 1.505(8)
